data_7032806
loop_
_publ_author_name
'Zhang, Liyan'
'Sun, Liying'
'Li, Xinyuan'
'Tian, Yulan'
'Yuan, Guozan'

_publ_section_title
;
 Five 8-hydroxyquinolinate-based coordination polymers with tunable
 structures and photoluminescent properties for sensing nitroaromatics.
;
_journal_issue 1
_journal_name_full 'Dalton transactions (Cambridge, England : 2003)'
_journal_page_first 401
_journal_page_last 410
_journal_paper_doi 10.1039/c4dt02897j
_journal_volume 44
_journal_year 2015
_chemical_formula_sum 'C40 H28 Cd N6 O2'
_chemical_formula_weight 737.08
_chemical_name_systematic
; 
 ? 
;
_space_group_IT_number 61
_symmetry_cell_setting orthorhombic
_symmetry_space_group_name_Hall '-P 2ac 2ab'
_symmetry_space_group_name_H-M 'P b c a'
_atom_sites_solution_hydrogens geom
_atom_sites_solution_primary direct
_atom_sites_solution_secondary difmap
_audit_creation_method SHELXL-97
_cell_angle_alpha 90.00
_cell_angle_beta 90.00
_cell_angle_gamma 90.00
_cell_formula_units_Z 4
_cell_length_a 9.0309(8)
_cell_length_b 17.7660(15)
_cell_length_c 20.1395(18)
_cell_measurement_temperature 296(2)
_cell_volume 3231.2(5)
_computing_cell_refinement 'Bruker SMART'
_computing_data_collection 'Bruker SMART'
_computing_data_reduction 'Bruker SAINT'
_computing_molecular_graphics 'Bruker SHELXTL'
_computing_publication_material 'Bruker SHELXTL'
_computing_structure_refinement 'SHELXL-97 (Sheldrick, 1997)'
_computing_structure_solution 'SHELXS-97 (Sheldrick, 1990)'
_diffrn_ambient_temperature 296(2)
_diffrn_measured_fraction_theta_full 0.997
_diffrn_measured_fraction_theta_max 0.997
_diffrn_measurement_device_type 'CCD area detector'
_diffrn_measurement_method 'phi and omega scans'
_diffrn_radiation_monochromator graphite
_diffrn_radiation_source 'fine-focus sealed tube'
_diffrn_radiation_type MoK\a
_diffrn_radiation_wavelength 0.71073
_diffrn_reflns_av_R_equivalents 0.0459
_diffrn_reflns_av_sigmaI/netI 0.0330
_diffrn_reflns_limit_h_max 10
_diffrn_reflns_limit_h_min -10
_diffrn_reflns_limit_k_max 21
_diffrn_reflns_limit_k_min -20
_diffrn_reflns_limit_l_max 23
_diffrn_reflns_limit_l_min -15
_diffrn_reflns_number 15611
_diffrn_reflns_theta_full 24.99
_diffrn_reflns_theta_max 24.99
_diffrn_reflns_theta_min 2.51
_exptl_absorpt_coefficient_mu 0.723
_exptl_absorpt_correction_T_max 0.8749
_exptl_absorpt_correction_T_min 0.8689
_exptl_absorpt_correction_type multi-scan
_exptl_absorpt_process_details sadabs
_exptl_crystal_colour Yellow
_exptl_crystal_density_diffrn 1.515
_exptl_crystal_density_method 'not measured'
_exptl_crystal_description Block
_exptl_crystal_F_000 1496
_exptl_crystal_size_max 0.20
_exptl_crystal_size_mid 0.20
_exptl_crystal_size_min 0.19
_refine_diff_density_max 0.608
_refine_diff_density_min -3.882
_refine_diff_density_rms 0.206
_refine_ls_extinction_method none
_refine_ls_goodness_of_fit_ref 1.073
_refine_ls_hydrogen_treatment mixed
_refine_ls_matrix_type full
_refine_ls_number_parameters 224
_refine_ls_number_reflns 2837
_refine_ls_number_restraints 0
_refine_ls_restrained_S_all 1.073
_refine_ls_R_factor_all 0.1045
_refine_ls_R_factor_gt 0.0821
_refine_ls_shift/su_max 0.000
_refine_ls_shift/su_mean 0.000
_refine_ls_structure_factor_coef Fsqd
_refine_ls_weighting_details 'calc w=1/[\s^2^(Fo^2^)+(0.1629P)^2^+0.0000P] where P=(Fo^2^+2Fc^2^)/3'
_refine_ls_weighting_scheme calc
_refine_ls_wR_factor_gt 0.2069
_refine_ls_wR_factor_ref 0.2338
_reflns_number_gt 1938
_reflns_number_total 2837
_reflns_threshold_expression >2sigma(I)
_cod_data_source_file c4dt02897j2.cif
_cod_data_source_block f:\paper-~1\zn-cdp~2\4-cif\ygz
_cod_depositor_comments 'Adding full bibliography for 7032803--7032807.cif.'
_cod_original_sg_symbol_H-M Pbca
_cod_database_code 7032806

loop_
_symmetry_equiv_pos_as_xyz
'x, y, z'
'-x+1/2, -y, z+1/2'
'x+1/2, -y+1/2, -z'
'-x, y+1/2, -z+1/2'
'-x, -y, -z'
'x-1/2, y, -z-1/2'
'-x-1/2, y-1/2, z'
'x, -y-1/2, z-1/2'

loop_
_atom_site_label
_atom_site_type_symbol
_atom_site_fract_x
_atom_site_fract_y
_atom_site_fract_z
_atom_site_U_iso_or_equiv
_atom_site_adp_type
_atom_site_occupancy
_atom_site_symmetry_multiplicity
_atom_site_calc_flag
_atom_site_refinement_flags
Cd1 Cd 0.5000 0.0000 0.5000 0.0471(3) Uani 1 2 d S
O1 O 0.5974(3) 0.07610(16) 0.56345(16) 0.0345(8) Uani 1 1 d .
N1 N 0.3252(4) 0.0916(2) 0.50928(18) 0.0327(9) Uani 1 1 d .
C1 C 0.1404(7) 0.0376(3) 0.4352(3) 0.0610(17) Uani 1 1 d .
H1A H 0.2044 0.0396 0.3972 0.092 Uiso 1 1 calc R
H1B H 0.0404 0.0476 0.4217 0.092 Uiso 1 1 calc R
H1C H 0.1457 -0.0114 0.4550 0.092 Uiso 1 1 calc R
N2 N 0.9497(6) 0.2567(4) 0.6803(3) 0.0683(15) Uani 1 1 d .
C2 C 0.1884(6) 0.0960(3) 0.4851(2) 0.0379(12) Uani 1 1 d .
N3 N 0.1177(5) 0.4415(2) 0.5894(2) 0.0398(10) Uani 1 1 d .
C3 C 0.0917(6) 0.1534(3) 0.5044(2) 0.0400(13) Uani 1 1 d .
H3 H -0.0058 0.1529 0.4896 0.048 Uiso 1 1 calc R
C4 C 0.1389(5) 0.2095(2) 0.5445(2) 0.0360(11) Uani 1 1 d .
H4 H 0.0746 0.2482 0.5560 0.043 Uiso 1 1 calc R
C5 C 0.2858(5) 0.2096(2) 0.5689(2) 0.0299(10) Uani 1 1 d .
C6 C 0.3745(5) 0.1465(2) 0.5519(2) 0.0288(10) Uani 1 1 d .
C7 C 0.5205(5) 0.1361(2) 0.5790(2) 0.0287(10) Uani 1 1 d .
C8 C 0.5758(5) 0.1921(2) 0.6215(2) 0.0313(10) Uani 1 1 d .
C9 C 0.4866(5) 0.2546(3) 0.6364(3) 0.0327(11) Uani 1 1 d .
H9 H 0.5251 0.2906 0.6651 0.039 Uiso 1 1 calc R
C10 C 0.3465(5) 0.2664(2) 0.6118(2) 0.0327(11) Uani 1 1 d .
C11 C 0.7268(5) 0.1881(3) 0.6488(2) 0.0344(11) Uani 1 1 d .
C12 C 0.7908(6) 0.1211(3) 0.6713(3) 0.0499(14) Uani 1 1 d .
H12 H 0.7391 0.0759 0.6689 0.060 Uiso 1 1 calc R
C13 C 0.9339(7) 0.1236(4) 0.6975(3) 0.0647(17) Uani 1 1 d .
H13 H 0.9801 0.0800 0.7124 0.078 Uiso 1 1 calc R
C14 C 1.0048(7) 0.1916(6) 0.7006(3) 0.074(2) Uani 1 1 d .
H14 H 1.0997 0.1921 0.7186 0.089 Uiso 1 1 calc R
C15 C 0.8139(6) 0.2524(3) 0.6546(3) 0.0484(13) Uani 1 1 d .
H15 H 0.7730 0.2971 0.6389 0.058 Uiso 1 1 calc R
C16 C 0.2667(5) 0.3373(2) 0.6274(2) 0.0337(11) Uani 1 1 d .
C17 C 0.2664(6) 0.3678(3) 0.6905(3) 0.0484(14) Uani 1 1 d .
H17 H 0.3166 0.3438 0.7248 0.058 Uiso 1 1 calc R
C18 C 0.1911(7) 0.4344(3) 0.7024(3) 0.0601(16) Uani 1 1 d .
H18 H 0.1903 0.4555 0.7447 0.072 Uiso 1 1 calc R
C19 C 0.1179(7) 0.4688(3) 0.6512(3) 0.0547(15) Uani 1 1 d .
H19 H 0.0661 0.5130 0.6598 0.066 Uiso 1 1 calc R
C20 C 0.1924(5) 0.3775(2) 0.5789(2) 0.0351(11) Uani 1 1 d .
H20 H 0.1945 0.3586 0.5358 0.042 Uiso 1 1 calc R

loop_
_atom_site_aniso_label
_atom_site_aniso_U_11
_atom_site_aniso_U_22
_atom_site_aniso_U_33
_atom_site_aniso_U_23
_atom_site_aniso_U_13
_atom_site_aniso_U_12
Cd1 0.0516(5) 0.0349(5) 0.0548(6) -0.0052(2) -0.0021(2) -0.0009(2)
O1 0.0347(17) 0.0270(16) 0.0417(19) -0.0028(14) -0.0044(14) 0.0051(14)
N1 0.034(2) 0.029(2) 0.035(2) -0.0025(16) -0.0019(17) 0.0028(18)
C1 0.054(3) 0.052(3) 0.077(4) -0.026(3) -0.025(3) 0.013(3)
N2 0.050(3) 0.091(4) 0.065(4) -0.021(3) -0.009(3) -0.009(3)
C2 0.038(3) 0.032(3) 0.044(3) -0.003(2) -0.007(2) 0.001(2)
N3 0.046(2) 0.027(2) 0.046(2) 0.0000(18) 0.0024(19) 0.0074(18)
C3 0.033(3) 0.040(3) 0.047(3) 0.000(2) -0.009(2) 0.006(2)
C4 0.038(3) 0.031(2) 0.039(3) 0.003(2) -0.004(2) 0.009(2)
C5 0.031(2) 0.027(2) 0.032(2) 0.0029(18) -0.0017(19) 0.0022(18)
C6 0.031(2) 0.026(2) 0.030(2) 0.0002(18) -0.0018(18) 0.0026(18)
C7 0.031(2) 0.025(2) 0.030(2) 0.0019(19) 0.0028(18) 0.0019(18)
C8 0.035(3) 0.029(2) 0.030(2) 0.0040(18) 0.000(2) 0.0007(19)
C9 0.038(3) 0.026(2) 0.034(3) -0.003(2) 0.0003(19) -0.0004(19)
C10 0.040(3) 0.027(2) 0.030(2) 0.0016(19) 0.002(2) 0.006(2)
C11 0.033(3) 0.041(3) 0.029(2) -0.004(2) 0.0003(19) 0.001(2)
C12 0.057(3) 0.051(3) 0.042(3) -0.003(2) -0.014(3) 0.011(3)
C13 0.059(4) 0.085(5) 0.050(3) 0.000(3) -0.011(3) 0.027(4)
C14 0.041(4) 0.135(7) 0.048(4) -0.025(4) -0.009(3) 0.006(4)
C15 0.044(3) 0.054(3) 0.048(3) -0.007(3) 0.001(3) -0.002(2)
C16 0.037(3) 0.028(2) 0.036(3) -0.0027(19) -0.002(2) 0.002(2)
C17 0.068(4) 0.036(3) 0.041(3) -0.006(2) -0.006(3) 0.018(3)
C18 0.091(5) 0.048(3) 0.042(3) -0.008(3) -0.008(3) 0.028(3)
C19 0.075(4) 0.035(3) 0.053(3) -0.011(3) -0.002(3) 0.021(3)
C20 0.041(3) 0.028(2) 0.036(3) -0.001(2) 0.002(2) 0.005(2)

loop_
_atom_type_symbol
_atom_type_description
_atom_type_scat_dispersion_real
_atom_type_scat_dispersion_imag
_atom_type_scat_source
C C 0.0033 0.0016 'International Tables Vol C Tables 4.2.6.8 and 6.1.1.4'
H H 0.0000 0.0000 'International Tables Vol C Tables 4.2.6.8 and 6.1.1.4'
N N 0.0061 0.0033 'International Tables Vol C Tables 4.2.6.8 and 6.1.1.4'
O O 0.0106 0.0060 'International Tables Vol C Tables 4.2.6.8 and 6.1.1.4'
Cd Cd -0.8075 1.2024 'International Tables Vol C Tables 4.2.6.8 and 6.1.1.4'

loop_
_geom_angle_atom_site_label_1
_geom_angle_atom_site_label_2
_geom_angle_atom_site_label_3
_geom_angle
_geom_angle_site_symmetry_1
_geom_angle_site_symmetry_3
O1 Cd1 O1 179.998(1) . 5_656
O1 Cd1 N1 102.98(13) . 5_656
O1 Cd1 N1 77.02(13) 5_656 5_656
O1 Cd1 N1 77.02(13) . .
O1 Cd1 N1 102.98(13) 5_656 .
N1 Cd1 N1 179.999(1) 5_656 .
O1 Cd1 N3 90.45(13) . 7_655
O1 Cd1 N3 89.55(13) 5_656 7_655
N1 Cd1 N3 93.49(14) 5_656 7_655
N1 Cd1 N3 86.51(14) . 7_655
O1 Cd1 N3 89.55(13) . 3_556
O1 Cd1 N3 90.45(13) 5_656 3_556
N1 Cd1 N3 86.50(14) 5_656 3_556
N1 Cd1 N3 93.49(14) . 3_556
N3 Cd1 N3 179.999(1) 7_655 3_556
C7 O1 Cd1 117.2(3) . .
C2 N1 C6 119.2(4) . .
C2 N1 Cd1 131.0(3) . .
C6 N1 Cd1 109.6(3) . .
C2 C1 H1A 109.5 . .
C2 C1 H1B 109.5 . .
H1A C1 H1B 109.5 . .
C2 C1 H1C 109.5 . .
H1A C1 H1C 109.5 . .
H1B C1 H1C 109.5 . .
C14 N2 C15 114.6(6) . .
N1 C2 C3 121.4(4) . .
N1 C2 C1 118.1(4) . .
C3 C2 C1 120.5(5) . .
C19 N3 C20 117.1(4) . .
C19 N3 Cd1 123.9(3) . 3_456
C20 N3 Cd1 119.0(3) . 3_456
C4 C3 C2 120.5(5) . .
C4 C3 H3 119.7 . .
C2 C3 H3 119.7 . .
C3 C4 C5 120.3(4) . .
C3 C4 H4 119.9 . .
C5 C4 H4 119.9 . .
C4 C5 C6 116.4(4) . .
C4 C5 C10 124.6(4) . .
C6 C5 C10 119.0(4) . .
N1 C6 C5 122.0(4) . .
N1 C6 C7 116.2(4) . .
C5 C6 C7 121.8(4) . .
O1 C7 C8 122.3(4) . .
O1 C7 C6 120.0(4) . .
C8 C7 C6 117.7(4) . .
C7 C8 C9 119.1(4) . .
C7 C8 C11 121.5(4) . .
C9 C8 C11 119.4(4) . .
C10 C9 C8 124.9(4) . .
C10 C9 H9 117.5 . .
C8 C9 H9 117.5 . .
C9 C10 C5 117.4(4) . .
C9 C10 C16 120.0(4) . .
C5 C10 C16 122.6(4) . .
C15 C11 C12 116.0(5) . .
C15 C11 C8 121.0(4) . .
C12 C11 C8 123.0(4) . .
C11 C12 C13 118.5(6) . .
C11 C12 H12 120.7 . .
C13 C12 H12 120.7 . .
C14 C13 C12 118.6(6) . .
C14 C13 H13 120.7 . .
C12 C13 H13 120.7 . .
N2 C14 C13 125.5(6) . .
N2 C14 H14 117.3 . .
C13 C14 H14 117.3 . .
N2 C15 C11 126.7(6) . .
N2 C15 H15 116.6 . .
C11 C15 H15 116.6 . .
C17 C16 C20 116.5(4) . .
C17 C16 C10 121.9(4) . .
C20 C16 C10 121.5(4) . .
C16 C17 C18 119.7(5) . .
C16 C17 H17 120.2 . .
C18 C17 H17 120.2 . .
C19 C18 C17 119.2(5) . .
C19 C18 H18 120.4 . .
C17 C18 H18 120.4 . .
N3 C19 C18 122.7(5) . .
N3 C19 H19 118.6 . .
C18 C19 H19 118.6 . .
N3 C20 C16 124.8(4) . .
N3 C20 H20 117.6 . .
C16 C20 H20 117.6 . .

loop_
_geom_bond_atom_site_label_1
_geom_bond_atom_site_label_2
_geom_bond_distance
_geom_bond_site_symmetry_2
Cd1 O1 2.058(3) .
Cd1 O1 2.058(3) 5_656
Cd1 N1 2.275(4) 5_656
Cd1 N1 2.275(4) .
Cd1 N3 2.335(4) 7_655
Cd1 N3 2.335(4) 3_556
O1 C7 1.309(5) .
N1 C2 1.330(6) .
N1 C6 1.373(6) .
C1 C2 1.507(7) .
C1 H1A 0.9600 .
C1 H1B 0.9600 .
C1 H1C 0.9600 .
N2 C14 1.324(10) .
N2 C15 1.333(7) .
C2 C3 1.398(7) .
N3 C19 1.335(7) .
N3 C20 1.340(6) .
N3 Cd1 2.335(4) 3_456
C3 C4 1.351(7) .
C3 H3 0.9300 .
C4 C5 1.415(6) .
C4 H4 0.9300 .
C5 C6 1.419(6) .
C5 C10 1.437(6) .
C6 C7 1.440(6) .
C7 C8 1.405(6) .
C8 C9 1.404(6) .
C8 C11 1.472(6) .
C9 C10 1.375(6) .
C9 H9 0.9300 .
C10 C16 1.485(6) .
C11 C15 1.392(7) .
C11 C12 1.399(7) .
C12 C13 1.397(8) .
C12 H12 0.9300 .
C13 C14 1.369(10) .
C13 H13 0.9300 .
C14 H14 0.9300 .
C15 H15 0.9300 .
C16 C17 1.381(7) .
C16 C20 1.384(6) .
C17 C18 1.385(7) .
C17 H17 0.9300 .
C18 C19 1.369(8) .
C18 H18 0.9300 .
C19 H19 0.9300 .
C20 H20 0.9300 .
